data_4130457
loop_
_publ_author_name
'Manna, Kuntal'
'Ji, Pengfei'
'Greene, Francis X.'
'Lin, Wenbin'

_publ_section_title
;
 Metal-Organic Framework Nodes Support Single-Site Magnesium-Alkyl
 Catalysts for Hydroboration and Hydroamination Reactions.
;
_journal_issue 24
_journal_name_full 'Journal of the American Chemical Society'
_journal_page_first 7488
_journal_page_last 7491
_journal_paper_doi 10.1021/jacs.6b03689
_journal_volume 138
_journal_year 2016
_chemical_formula_moiety '0(C312 H144 O64 Zr12)'
_chemical_formula_sum 'C0.99 H0.61 O0.2 Zr0.04'
_chemical_formula_weight 19.17
_chemical_name_systematic TPHN-MgMe
_space_group_crystal_system cubic
_space_group_IT_number 225
_space_group_name_Hall '-F 4 2 3'
_space_group_name_H-M_alt 'F m -3 m'
_atom_sites_solution_hydrogens geom
_audit_creation_date 2016-05-23
_audit_creation_method
;
Olex2 1.2
(compiled 2016.02.19 svn.r3266 for OlexSys, GUI svn.r5155)
;
_cell_angle_alpha 90
_cell_angle_beta 90
_cell_angle_gamma 90
_cell_formula_units_Z 632
_cell_length_a 38.554(4)
_cell_length_b 38.554(4)
_cell_length_c 38.554(4)
_cell_measurement_reflns_used 9894
_cell_measurement_temperature 100
_cell_measurement_theta_max 10.4215
_cell_measurement_theta_min 2.1936
_cell_volume 57307(10)
_computing_molecular_graphics 'Olex2 (Dolomanov et al., 2009)'
_computing_publication_material 'Olex2 (Dolomanov et al., 2009)'
_computing_structure_refinement 'XL (Sheldrick, 2008)'
_diffrn_ambient_temperature 100
_diffrn_measured_fraction_theta_full 0.195
_diffrn_measured_fraction_theta_max 0.955
_diffrn_measurement_device_type 'synchrotron, beamline 15-ID, APEX2 detector'
_diffrn_radiation_wavelength 0.41328
_diffrn_reflns_av_R_equivalents 0.1248
_diffrn_reflns_av_unetI/netI 0.0551
_diffrn_reflns_Laue_measured_fraction_full 0.195
_diffrn_reflns_Laue_measured_fraction_max 0.955
_diffrn_reflns_limit_h_max 45
_diffrn_reflns_limit_h_min -44
_diffrn_reflns_limit_k_max 40
_diffrn_reflns_limit_k_min -38
_diffrn_reflns_limit_l_max 40
_diffrn_reflns_limit_l_min -38
_diffrn_reflns_number 193754
_diffrn_reflns_point_group_measured_fraction_full 0.195
_diffrn_reflns_point_group_measured_fraction_max 0.955
_diffrn_reflns_theta_full 26.000
_diffrn_reflns_theta_max 14.560
_diffrn_reflns_theta_min 0.869
_exptl_absorpt_coefficient_mu 0.156
_exptl_absorpt_correction_type none
_exptl_crystal_colour 'clear brownish orange'
_exptl_crystal_colour_lustre clear
_exptl_crystal_colour_modifier brownish
_exptl_crystal_colour_primary orange
_exptl_crystal_density_diffrn 0.351
_exptl_crystal_description octahedral
_exptl_crystal_F_000 6112
_refine_diff_density_max 0.446
_refine_diff_density_min -2.153
_refine_diff_density_rms 0.105
_refine_ls_extinction_method none
_refine_ls_goodness_of_fit_ref 1.258
_refine_ls_hydrogen_treatment constr
_refine_ls_matrix_type full
_refine_ls_number_parameters 57
_refine_ls_number_reflns 2572
_refine_ls_number_restraints 126
_refine_ls_restrained_S_all 1.273
_refine_ls_R_factor_all 0.1500
_refine_ls_R_factor_gt 0.1132
_refine_ls_shift/su_max 0.001
_refine_ls_shift/su_mean 0.000
_refine_ls_structure_factor_coef Fsqd
_refine_ls_weighting_details 'w=1/[\s^2^(Fo^2^)+(0.2000P)^2^] where P=(Fo^2^+2Fc^2^)/3'
_refine_ls_weighting_scheme calc
_refine_ls_wR_factor_gt 0.3252
_refine_ls_wR_factor_ref 0.3402
_reflns_Friedel_coverage 0.000
_reflns_number_gt 1761
_reflns_number_total 2572
_reflns_threshold_expression 'I > 2\s(I)'
_cod_data_source_file ja6b03689_si_002.cif
_cod_data_source_block mg0519-1_a
_cod_original_cell_volume 57306(19)
_cod_original_formula_sum 'C0.99 H0.61 O0.20 Zr0.04'
_cod_database_code 4130457
_shelxl_version_number 2013-4
_shelx_space_group_comment
;
The symmetry employed for this shelxl refinement is uniquely defined
by the following loop, which should always be used as a source of
symmetry information in preference to the above space-group names.
They are only intended as comments.
;
_olex2_refinement_description
;
1. Fixed Uiso
 At 1.2 times of:
  All C(H) groups
2. Restrained distances
 C1-C2
 1.54 with sigma of 0.02
 C2-C3
 1.4 with sigma of 0.02
 C3-C4
 1.4 with sigma of 0.02
 C4-C5
 1.4 with sigma of 0.02
 C5-C6
 1.54 with sigma of 0.02
 C2-C4
 2.425 with sigma of 0.02
 C3-C5
 2.425 with sigma of 0.02
 C2-C5
 2.75 with sigma of 0.02
 C6-C7
 1.4 with sigma of 0.02
 C7-C8
 1.4 with sigma of 0.02
 C6-C8
 2.425 with sigma of 0.02
 C9-C8
 1.4 with sigma of 0.02
 C9-C7
 2.425 with sigma of 0.02
 C5-C7
 2.547 with sigma of 0.02
 C6-C9
 2.75 with sigma of 0.02
3. Uiso/Uaniso restraints and constraints
C1 \\sim C2 \\sim C3 \\sim C4 \\sim C5 \\sim C6 \\sim C7 \\sim C8 \\sim C9:
within 2A with sigma of 0.04 and sigma for terminal atoms of 0.08
4. Rigid body (RIGU) restrains
 All non-hydrogen atoms
 with sigma for 1-2 distances of 0.004 and sigma for 1-3 distances of 0.004
5.a Aromatic/amide H refined with riding coordinates:
 C3(H3), C4(H4), C7(H7)
;
_olex2_submission_special_instructions 'No special instructions were received'

loop_
_space_group_symop_operation_xyz
'x, y, z'
'-x, -y, z'
'-x, y, -z'
'x, -y, -z'
'z, x, y'
'z, -x, -y'
'-z, -x, y'
'-z, x, -y'
'y, z, x'
'-y, z, -x'
'y, -z, -x'
'-y, -z, x'
'y, x, -z'
'-y, -x, -z'
'y, -x, z'
'-y, x, z'
'x, z, -y'
'-x, z, y'
'-x, -z, -y'
'x, -z, y'
'z, y, -x'
'z, -y, x'
'-z, y, x'
'-z, -y, -x'
'x, y+1/2, z+1/2'
'-x, -y+1/2, z+1/2'
'-x, y+1/2, -z+1/2'
'x, -y+1/2, -z+1/2'
'z, x+1/2, y+1/2'
'z, -x+1/2, -y+1/2'
'-z, -x+1/2, y+1/2'
'-z, x+1/2, -y+1/2'
'y, z+1/2, x+1/2'
'-y, z+1/2, -x+1/2'
'y, -z+1/2, -x+1/2'
'-y, -z+1/2, x+1/2'
'y, x+1/2, -z+1/2'
'-y, -x+1/2, -z+1/2'
'y, -x+1/2, z+1/2'
'-y, x+1/2, z+1/2'
'x, z+1/2, -y+1/2'
'-x, z+1/2, y+1/2'
'-x, -z+1/2, -y+1/2'
'x, -z+1/2, y+1/2'
'z, y+1/2, -x+1/2'
'z, -y+1/2, x+1/2'
'-z, y+1/2, x+1/2'
'-z, -y+1/2, -x+1/2'
'x+1/2, y, z+1/2'
'-x+1/2, -y, z+1/2'
'-x+1/2, y, -z+1/2'
'x+1/2, -y, -z+1/2'
'z+1/2, x, y+1/2'
'z+1/2, -x, -y+1/2'
'-z+1/2, -x, y+1/2'
'-z+1/2, x, -y+1/2'
'y+1/2, z, x+1/2'
'-y+1/2, z, -x+1/2'
'y+1/2, -z, -x+1/2'
'-y+1/2, -z, x+1/2'
'y+1/2, x, -z+1/2'
'-y+1/2, -x, -z+1/2'
'y+1/2, -x, z+1/2'
'-y+1/2, x, z+1/2'
'x+1/2, z, -y+1/2'
'-x+1/2, z, y+1/2'
'-x+1/2, -z, -y+1/2'
'x+1/2, -z, y+1/2'
'z+1/2, y, -x+1/2'
'z+1/2, -y, x+1/2'
'-z+1/2, y, x+1/2'
'-z+1/2, -y, -x+1/2'
'x+1/2, y+1/2, z'
'-x+1/2, -y+1/2, z'
'-x+1/2, y+1/2, -z'
'x+1/2, -y+1/2, -z'
'z+1/2, x+1/2, y'
'z+1/2, -x+1/2, -y'
'-z+1/2, -x+1/2, y'
'-z+1/2, x+1/2, -y'
'y+1/2, z+1/2, x'
'-y+1/2, z+1/2, -x'
'y+1/2, -z+1/2, -x'
'-y+1/2, -z+1/2, x'
'y+1/2, x+1/2, -z'
'-y+1/2, -x+1/2, -z'
'y+1/2, -x+1/2, z'
'-y+1/2, x+1/2, z'
'x+1/2, z+1/2, -y'
'-x+1/2, z+1/2, y'
'-x+1/2, -z+1/2, -y'
'x+1/2, -z+1/2, y'
'z+1/2, y+1/2, -x'
'z+1/2, -y+1/2, x'
'-z+1/2, y+1/2, x'
'-z+1/2, -y+1/2, -x'
'-x, -y, -z'
'x, y, -z'
'x, -y, z'
'-x, y, z'
'-z, -x, -y'
'-z, x, y'
'z, x, -y'
'z, -x, y'
'-y, -z, -x'
'y, -z, x'
'-y, z, x'
'y, z, -x'
'-y, -x, z'
'y, x, z'
'-y, x, -z'
'y, -x, -z'
'-x, -z, y'
'x, -z, -y'
'x, z, y'
'-x, z, -y'
'-z, -y, x'
'-z, y, -x'
'z, -y, -x'
'z, y, x'
'-x, -y+1/2, -z+1/2'
'x, y+1/2, -z+1/2'
'x, -y+1/2, z+1/2'
'-x, y+1/2, z+1/2'
'-z, -x+1/2, -y+1/2'
'-z, x+1/2, y+1/2'
'z, x+1/2, -y+1/2'
'z, -x+1/2, y+1/2'
'-y, -z+1/2, -x+1/2'
'y, -z+1/2, x+1/2'
'-y, z+1/2, x+1/2'
'y, z+1/2, -x+1/2'
'-y, -x+1/2, z+1/2'
'y, x+1/2, z+1/2'
'-y, x+1/2, -z+1/2'
'y, -x+1/2, -z+1/2'
'-x, -z+1/2, y+1/2'
'x, -z+1/2, -y+1/2'
'x, z+1/2, y+1/2'
'-x, z+1/2, -y+1/2'
'-z, -y+1/2, x+1/2'
'-z, y+1/2, -x+1/2'
'z, -y+1/2, -x+1/2'
'z, y+1/2, x+1/2'
'-x+1/2, -y, -z+1/2'
'x+1/2, y, -z+1/2'
'x+1/2, -y, z+1/2'
'-x+1/2, y, z+1/2'
'-z+1/2, -x, -y+1/2'
'-z+1/2, x, y+1/2'
'z+1/2, x, -y+1/2'
'z+1/2, -x, y+1/2'
'-y+1/2, -z, -x+1/2'
'y+1/2, -z, x+1/2'
'-y+1/2, z, x+1/2'
'y+1/2, z, -x+1/2'
'-y+1/2, -x, z+1/2'
'y+1/2, x, z+1/2'
'-y+1/2, x, -z+1/2'
'y+1/2, -x, -z+1/2'
'-x+1/2, -z, y+1/2'
'x+1/2, -z, -y+1/2'
'x+1/2, z, y+1/2'
'-x+1/2, z, -y+1/2'
'-z+1/2, -y, x+1/2'
'-z+1/2, y, -x+1/2'
'z+1/2, -y, -x+1/2'
'z+1/2, y, x+1/2'
'-x+1/2, -y+1/2, -z'
'x+1/2, y+1/2, -z'
'x+1/2, -y+1/2, z'
'-x+1/2, y+1/2, z'
'-z+1/2, -x+1/2, -y'
'-z+1/2, x+1/2, y'
'z+1/2, x+1/2, -y'
'z+1/2, -x+1/2, y'
'-y+1/2, -z+1/2, -x'
'y+1/2, -z+1/2, x'
'-y+1/2, z+1/2, x'
'y+1/2, z+1/2, -x'
'-y+1/2, -x+1/2, z'
'y+1/2, x+1/2, z'
'-y+1/2, x+1/2, -z'
'y+1/2, -x+1/2, -z'
'-x+1/2, -z+1/2, y'
'x+1/2, -z+1/2, -y'
'x+1/2, z+1/2, y'
'-x+1/2, z+1/2, -y'
'-z+1/2, -y+1/2, x'
'-z+1/2, y+1/2, -x'
'z+1/2, -y+1/2, -x'
'z+1/2, y+1/2, x'

loop_
_atom_site_label
_atom_site_type_symbol
_atom_site_fract_x
_atom_site_fract_y
_atom_site_fract_z
_atom_site_U_iso_or_equiv
_atom_site_adp_type
_atom_site_occupancy
_atom_site_site_symmetry_order
_atom_site_calc_flag
_atom_site_refinement_flags_posn
_atom_site_refinement_flags_adp
_atom_site_refinement_flags_occupancy
Zr1 Zr 0.5000 0.5000 0.56415(2) 0.0735(6) Uani 1 8 d S TU P
O2 O 0.5000 0.55020(14) 0.59201(13) 0.1194(18) Uani 1 2 d S TU P
O1 O 0.46839(13) 0.46839(13) 0.53161(13) 0.102(3) Uani 1 6 d S TU P
C1 C 0.5000 0.58048(18) 0.58048(18) 0.132(4) Uani 1 4 d DS TU P
C2 C 0.5000 0.60800(18) 0.60800(18) 0.228(7) Uani 1 4 d DS TU P
C3 C 0.5000 0.6431(3) 0.5978(3) 0.292(8) Uani 1 2 d DS TU P
H3 H 0.5000 0.6495 0.5740 0.350 Uiso 1 2 calc RS T P
C4 C 0.5000 0.6677(3) 0.6236(4) 0.348(9) Uani 1 2 d DS TU P
H4 H 0.5000 0.6916 0.6174 0.418 Uiso 1 2 calc RS T P
C5 C 0.5000 0.6586(3) 0.6586(3) 0.409(13) Uani 1 4 d DS TU P
C6 C 0.5000 0.6862(3) 0.6862(3) 0.488(14) Uani 1 4 d DS TU P
C7 C 0.5000 0.7213(4) 0.6769(5) 0.565(15) Uani 1 2 d DS TU P
H7 H 0.5000 0.7273 0.6530 0.678 Uiso 1 2 calc RS T P
C8 C 0.5000 0.7483(4) 0.7017(5) 0.571(17) Uani 1 2 d DS TU P
C9 C 0.5000 0.7364(3) 0.7364(3) 0.59(2) Uani 1 4 d DS TU P

loop_
_atom_site_aniso_label
_atom_site_aniso_U_11
_atom_site_aniso_U_22
_atom_site_aniso_U_33
_atom_site_aniso_U_23
_atom_site_aniso_U_13
_atom_site_aniso_U_12
Zr1 0.0832(7) 0.0832(7) 0.0540(7) 0.000 0.000 0.000
O2 0.165(5) 0.111(3) 0.082(3) -0.038(3) 0.000 0.000
O1 0.102(3) 0.102(3) 0.102(3) -0.038(3) -0.038(3) 0.038(3)
C1 0.178(11) 0.109(4) 0.109(4) -0.044(5) 0.000 0.000
C2 0.40(2) 0.142(6) 0.142(6) -0.066(7) 0.000 0.000
C3 0.55(2) 0.118(6) 0.203(10) -0.069(7) 0.000 0.000
C4 0.63(3) 0.162(9) 0.255(12) -0.093(9) 0.000 0.000
C5 0.74(3) 0.245(11) 0.245(11) -0.069(12) 0.000 0.000
C6 0.87(4) 0.296(14) 0.296(14) -0.113(15) 0.000 0.000
C7 0.99(4) 0.333(16) 0.37(2) -0.121(16) 0.000 0.000
C8 1.00(4) 0.352(18) 0.36(2) -0.151(19) 0.000 0.000
C9 1.01(5) 0.38(2) 0.38(2) -0.16(2) 0.000 0.000

loop_
_atom_type_symbol
_atom_type_description
_atom_type_scat_dispersion_real
_atom_type_scat_dispersion_imag
_atom_type_scat_source
C C 0.0000 0.0010 'International Tables Vol C Tables 4.2.6.8 and 6.1.1.4'
H H 0.0000 0.0000 'International Tables Vol C Tables 4.2.6.8 and 6.1.1.4'
O O 0.0020 0.0020 'International Tables Vol C Tables 4.2.6.8 and 6.1.1.4'
Zr Zr 0.1630 1.5740 'International Tables Vol C Tables 4.2.6.8 and 6.1.1.4'

loop_
_geom_angle_atom_site_label_1
_geom_angle_atom_site_label_2
_geom_angle_atom_site_label_3
_geom_angle
_geom_angle_site_symmetry_1
_geom_angle_site_symmetry_3
Zr1 Zr1 Zr1 60.0 101_666 105_666
Zr1 Zr1 Zr1 90.0 105_666 9
Zr1 Zr1 Zr1 60.0 101_666 9
Zr1 Zr1 Zr1 90.0 101_666 5
Zr1 Zr1 Zr1 60.0 9 5
Zr1 Zr1 Zr1 60.0 105_666 5
O2 Zr1 Zr1 74.03(15) 2_665 105_666
O2 Zr1 Zr1 110.07(10) . 5
O2 Zr1 Zr1 110.07(10) 109_665 105_666
O2 Zr1 Zr1 110.07(10) . 101_666
O2 Zr1 Zr1 164.03(15) 109_665 5
O2 Zr1 Zr1 74.03(15) . 9
O2 Zr1 Zr1 110.07(10) 110 105_666
O2 Zr1 Zr1 164.03(15) 110 101_666
O2 Zr1 Zr1 74.03(15) 110 5
O2 Zr1 Zr1 110.07(10) 2_665 101_666
O2 Zr1 Zr1 110.07(10) 2_665 5
O2 Zr1 Zr1 164.03(15) 2_665 9
O2 Zr1 Zr1 164.03(15) . 105_666
O2 Zr1 Zr1 110.07(10) 110 9
O2 Zr1 Zr1 110.07(10) 109_665 9
O2 Zr1 Zr1 74.03(15) 109_665 101_666
O2 Zr1 O2 121.9(3) . 2_665
O2 Zr1 O2 76.38(13) . 110
O2 Zr1 O2 121.9(3) 110 109_665
O2 Zr1 O2 76.38(13) 110 2_665
O2 Zr1 O2 76.38(13) 109_665 2_665
O2 Zr1 O2 76.38(13) . 109_665
O1 Zr1 Zr1 34.88(11) 2_665 9
O1 Zr1 Zr1 34.88(11) 2_665 5
O1 Zr1 Zr1 34.88(11) 100_655 5
O1 Zr1 Zr1 34.88(11) 99_565 101_666
O1 Zr1 Zr1 34.88(11) 99_565 9
O1 Zr1 Zr1 89.3(2) 100_655 101_666
O1 Zr1 Zr1 89.3(2) . 9
O1 Zr1 Zr1 34.88(11) . 101_666
O1 Zr1 Zr1 89.3(2) 99_565 5
O1 Zr1 Zr1 34.88(11) 100_655 105_666
O1 Zr1 Zr1 89.3(2) . 5
O1 Zr1 Zr1 89.3(2) 99_565 105_666
O1 Zr1 Zr1 89.3(2) 2_665 101_666
O1 Zr1 Zr1 89.3(2) 2_665 105_666
O1 Zr1 Zr1 34.88(11) . 105_666
O1 Zr1 Zr1 89.3(2) 100_655 9
O1 Zr1 O2 77.6(2) 99_565 .
O1 Zr1 O2 141.76(6) 2_665 2_665
O1 Zr1 O2 77.6(2) 99_565 109_665
O1 Zr1 O2 77.6(2) 100_655 2_665
O1 Zr1 O2 141.76(6) 99_565 2_665
O1 Zr1 O2 77.6(2) 2_665 .
O1 Zr1 O2 77.6(2) . 109_665
O1 Zr1 O2 141.76(6) . .
O1 Zr1 O2 141.76(6) 100_655 .
O1 Zr1 O2 77.6(2) 100_655 110
O1 Zr1 O2 141.76(6) 100_655 109_665
O1 Zr1 O2 141.76(6) 99_565 110
O1 Zr1 O2 141.76(6) 2_665 109_665
O1 Zr1 O2 77.6(2) 2_665 110
O1 Zr1 O2 141.76(6) . 110
O1 Zr1 O2 77.6(2) . 2_665
O1 Zr1 O1 69.7(2) 100_655 2_665
O1 Zr1 O1 107.9(5) 2_665 .
O1 Zr1 O1 69.7(2) 100_655 .
O1 Zr1 O1 69.7(2) 99_565 2_665
O1 Zr1 O1 107.9(5) 100_655 99_565
O1 Zr1 O1 69.7(2) 99_565 .
C1 O2 Zr1 130.1(5) . .
Zr1 O1 Zr1 110.2(2) 105_666 .
Zr1 O1 Zr1 110.2(2) 101_666 .
Zr1 O1 Zr1 110.2(2) 105_666 101_666
O2 C1 O2 131.7(9) 18_655 .
O2 C1 C2 114.2(5) 18_655 .
O2 C1 C2 114.2(5) . .
C3 C2 C1 118.8(6) 18_655 .
C3 C2 C1 118.8(6) . .
C3 C2 C3 122.4(12) 18_655 .
C2 C3 H3 121.3 . .
C4 C3 C2 117.5(11) . .
C4 C3 H3 121.3 . .
C3 C4 H4 119.2 . .
C3 C4 C5 121.7(12) . .
C5 C4 H4 119.2 . .
C4 C5 C4 119.3(14) . 18_655
C4 C5 C6 120.4(7) . .
C4 C5 C6 120.4(7) 18_655 .
C7 C6 C5 120.2(8) . .
C7 C6 C5 120.2(8) 18_655 .
C7 C6 C7 119.6(16) . 18_655
C6 C7 H7 118.7 . .
C6 C7 C8 122.6(15) . .
C8 C7 H7 118.7 . .
C7 C8 C9 113.8(14) . .
C8 C9 C8 127.6(16) . 18_655
C8 C9 C9 116.2(8) . 121_666
C8 C9 C9 116.2(8) 18_655 121_666

loop_
_geom_bond_atom_site_label_1
_geom_bond_atom_site_label_2
_geom_bond_distance
_geom_bond_site_symmetry_2
Zr1 Zr1 3.4974(13) 5
Zr1 Zr1 3.4974(13) 9
Zr1 Zr1 3.4974(13) 105_666
Zr1 Zr1 3.4974(13) 101_666
Zr1 O2 2.213(5) 110
Zr1 O2 2.213(5) .
Zr1 O2 2.213(5) 109_665
Zr1 O2 2.213(5) 2_665
Zr1 O1 2.132(3) .
Zr1 O1 2.132(3) 99_565
Zr1 O1 2.132(3) 100_655
Zr1 O1 2.132(3) 2_665
O2 C1 1.249(7) .
O1 Zr1 2.132(3) 101_666
O1 Zr1 2.132(3) 105_666
C1 O2 1.249(7) 18_655
C1 C2 1.500(12) .
C2 C3 1.410(11) .
C2 C3 1.410(11) 18_655
C3 H3 0.9500 .
C3 C4 1.375(12) .
C4 H4 0.9500 .
C4 C5 1.394(13) .
C5 C4 1.395(13) 18_655
C5 C6 1.504(14) .
C6 C7 1.402(14) 18_655
C6 C7 1.402(14) .
C7 H7 0.9500 .
C7 C8 1.410(15) .
C8 C9 1.416(17) .
C9 C8 1.416(17) 18_655
C9 C9 1.48(4) 121_666

loop_
_geom_torsion_atom_site_label_1
_geom_torsion_atom_site_label_2
_geom_torsion_atom_site_label_3
_geom_torsion_atom_site_label_4
_geom_torsion
_geom_torsion_site_symmetry_1
_geom_torsion_site_symmetry_4
Zr1 O2 C1 O2 0.000(1) . 18_655
Zr1 O2 C1 C2 180.000(1) . .
O2 C1 C2 C3 180.000(4) . .
O2 C1 C2 C3 0.000(3) . 18_655
O2 C1 C2 C3 180.000(4) 18_655 18_655
O2 C1 C2 C3 0.000(3) 18_655 .
C1 C2 C3 C4 180.000(4) . .
C2 C3 C4 C5 0.000(6) . .
C3 C2 C3 C4 0.000(6) 18_655 .
C3 C4 C5 C4 0.000(6) . 18_655
C3 C4 C5 C6 180.000(4) . .
C4 C5 C6 C7 180.000(6) 18_655 .
C4 C5 C6 C7 180.000(6) . 18_655
C4 C5 C6 C7 0.000(8) . .
C4 C5 C6 C7 0.000(8) 18_655 18_655
C5 C6 C7 C8 180.000(6) . .
C6 C7 C8 C9 0.000(9) . .
C7 C6 C7 C8 0.000(8) 18_655 .
C7 C8 C9 C8 0.000(10) . 18_655
C7 C8 C9 C9 180.000(6) . 121_666
